data_7236940
loop_
_publ_author_name
'Wei, Xiaofang'
'Chen, Yongzhen'
'Duan, Ruihong'
'Liu, Jianjun'
'Wang, Ruifang'
'Liu, Yanwei'
'Li, Zhiyi'
'Yi, Yuanping'
'Yamada-Takamura, Yukiko'
'Wang, Pengfei'
'Wang, Ying'

_publ_section_title
;
 Triplet decay-induced negative temperature dependence of the transient
 photoluminescence decay of thermally activated delayed fluorescence
 emitter
;
_journal_issue 46
_journal_name_full 'Journal of Materials Chemistry C'
_journal_page_first 12077
_journal_paper_doi 10.1039/C7TC04025C
_journal_volume 5
_journal_year 2017
_chemical_formula_moiety 'C31 H19 N O3 S'
_chemical_formula_sum 'C31 H19 N O3 S'
_chemical_formula_weight 485.53
_space_group_crystal_system triclinic
_space_group_IT_number 2
_space_group_name_Hall '-P 1'
_space_group_name_H-M_alt 'P -1'
_atom_sites_solution_hydrogens geom
_audit_creation_date 2014-08-27
_audit_creation_method
;
Olex2 1.2
(compiled 2013.12.10 svn.r2850 for OlexSys, GUI svn.r4736)
;
_audit_update_record
;
2017-08-28 deposited with the CCDC.
2017-10-31 downloaded from the CCDC.
;
_cell_angle_alpha 91.688(6)
_cell_angle_beta 98.632(6)
_cell_angle_gamma 95.182(5)
_cell_formula_units_Z 2
_cell_length_a 7.910(3)
_cell_length_b 7.962(2)
_cell_length_c 18.319(6)
_cell_measurement_reflns_used 3196
_cell_measurement_temperature 173.1500
_cell_measurement_theta_max 27.4778
_cell_measurement_theta_min 2.2512
_cell_volume 1134.9(6)
_computing_cell_refinement 'CrystalClear (Rigaku Inc., 2007)'
_computing_data_collection 'CrystalClear (Rigaku Inc., 2007)'
_computing_data_reduction 'CrystalClear (Rigaku Inc., 2007)'
_computing_molecular_graphics 'Olex2 (Dolomanov et al., 2009)'
_computing_publication_material 'Olex2 (Dolomanov et al., 2009)'
_computing_structure_refinement 'SHELXL (Sheldrick, 2013)'
_computing_structure_solution
;
'SHELXS (Sheldrick, 2013)'
;
_diffrn_ambient_temperature 173.1500
_diffrn_detector_area_resol_mean 28.5714
_diffrn_measured_fraction_theta_full 0.992
_diffrn_measured_fraction_theta_max 0.986
_diffrn_measurement_device
;
Saturn724+ (2x2 bin mode)
;
_diffrn_measurement_device_details
;
AFC10: Fixed Chi 2 circle
;
_diffrn_measurement_device_type 'Saturn724+ CCD'
_diffrn_measurement_method '\w scans at fixed \c = 45\%'
_diffrn_orient_matrix_type d*Trek
_diffrn_orient_matrix_UB_11 0.0056
_diffrn_orient_matrix_UB_12 0.0960
_diffrn_orient_matrix_UB_13 -0.0851
_diffrn_orient_matrix_UB_21 -0.0154
_diffrn_orient_matrix_UB_22 -0.0731
_diffrn_orient_matrix_UB_23 -0.1018
_diffrn_orient_matrix_UB_31 -0.0539
_diffrn_orient_matrix_UB_32 0.0117
_diffrn_orient_matrix_UB_33 -0.0032
_diffrn_radiation_detector CCD
_diffrn_radiation_monochromator 'Graphite Monochromator'
_diffrn_radiation_type MoK\a
_diffrn_radiation_wavelength 0.71073
_diffrn_reflns_av_R_equivalents 0.0503
_diffrn_reflns_av_unetI/netI 0.0596
_diffrn_reflns_Laue_measured_fraction_full 0.992
_diffrn_reflns_Laue_measured_fraction_max 0.986
_diffrn_reflns_limit_h_max 10
_diffrn_reflns_limit_h_min -10
_diffrn_reflns_limit_k_max 10
_diffrn_reflns_limit_k_min -10
_diffrn_reflns_limit_l_max 23
_diffrn_reflns_limit_l_min -23
_diffrn_reflns_number 12906
_diffrn_reflns_point_group_measured_fraction_full 0.992
_diffrn_reflns_point_group_measured_fraction_max 0.986
_diffrn_reflns_theta_full 26.000
_diffrn_reflns_theta_max 27.490
_diffrn_reflns_theta_min 2.851
_diffrn_source 'Sealed Tube'
_diffrn_source_current 30.0000
_diffrn_source_power 1.5000
_diffrn_source_voltage 50.0000
_exptl_absorpt_coefficient_mu 0.179
_exptl_absorpt_correction_T_max 1.0000
_exptl_absorpt_correction_T_min 0.8279
_exptl_absorpt_correction_type multi-scan
_exptl_absorpt_process_details 'CrystalClear (Rigaku Inc., 2007)'
_exptl_crystal_colour Colorless
_exptl_crystal_density_diffrn 1.421
_exptl_crystal_description plate
_exptl_crystal_F_000 504
_exptl_crystal_size_max 0.35
_exptl_crystal_size_mid 0.13
_exptl_crystal_size_min 0.05
_refine_diff_density_max 0.362
_refine_diff_density_min -0.406
_refine_diff_density_rms 0.059
_refine_ls_extinction_method none
_refine_ls_goodness_of_fit_ref 1.200
_refine_ls_hydrogen_treatment constr
_refine_ls_matrix_type full
_refine_ls_number_parameters 325
_refine_ls_number_reflns 5151
_refine_ls_number_restraints 0
_refine_ls_restrained_S_all 1.200
_refine_ls_R_factor_all 0.0914
_refine_ls_R_factor_gt 0.0731
_refine_ls_shift/su_max 0.000
_refine_ls_shift/su_mean 0.000
_refine_ls_structure_factor_coef Fsqd
_refine_ls_weighting_details 'w=1/[\s^2^(Fo^2^)+(0.0257P)^2^+1.0641P] where P=(Fo^2^+2Fc^2^)/3'
_refine_ls_weighting_scheme calc
_refine_ls_wR_factor_gt 0.1251
_refine_ls_wR_factor_ref 0.1347
_reflns_Friedel_coverage 0.000
_reflns_number_gt 4333
_reflns_number_total 5151
_reflns_threshold_expression 'I > 2\s(I)'
_cod_data_source_file c7tc04025c2.cif
_cod_data_source_block sa3584
_cod_database_code 7236940
_shelxl_version_number 2013-4
_shelx_space_group_comment
;
The symmetry employed for this shelxl refinement is uniquely defined
by the following loop, which should always be used as a source of
symmetry information in preference to the above space-group names.
They are only intended as comments.
;
_diffrn_number_total 5161
_olex2_refinement_description
;
1. Fixed Uiso
 At 1.2 times of:
  All C(H) groups
2.a Aromatic/amide H refined with riding coordinates:
 C2(H2), C3(H3), C4(H4), C5(H5), C9(H9), C10(H10), C11(H11), C15(H15),
 C16(H16), C19(H19), C21(H21), C22(H22), C23(H23), C24(H24), C27(H27), C28(H28),
  C29(H29), C30(H30), C31(H31)
;

loop_
_space_group_symop_operation_xyz
'x, y, z'
'-x, -y, -z'

loop_
_atom_site_label
_atom_site_type_symbol
_atom_site_fract_x
_atom_site_fract_y
_atom_site_fract_z
_atom_site_U_iso_or_equiv
_atom_site_adp_type
_atom_site_occupancy
_atom_site_site_symmetry_order
_atom_site_calc_flag
_atom_site_refinement_flags_posn
S1 S 0.73099(9) 0.75937(8) 0.10024(4) 0.02788(18) Uani 1 1 d .
O1 O 0.5923(3) 0.6296(2) 0.09864(13) 0.0473(6) Uani 1 1 d .
O2 O 0.8895(3) 0.7411(3) 0.14780(11) 0.0435(6) Uani 1 1 d .
O3 O 0.7739(3) 1.2200(2) -0.02513(11) 0.0362(5) Uani 1 1 d .
N1 N 0.4939(3) 0.4159(3) 0.36925(12) 0.0243(5) Uani 1 1 d .
C1 C 0.7803(3) 0.7760(3) 0.00982(15) 0.0233(5) Uani 1 1 d .
C2 C 0.8166(4) 0.6269(3) -0.02332(16) 0.0295(6) Uani 1 1 d .
H2 H 0.8057 0.5258 0.0004 0.035 Uiso 1 1 calc R
C3 C 0.8690(4) 0.6305(4) -0.09186(16) 0.0326(6) Uani 1 1 d .
H3 H 0.8919 0.5310 -0.1147 0.039 Uiso 1 1 calc R
C4 C 0.8875(4) 0.7823(4) -0.12680(16) 0.0314(6) Uani 1 1 d .
H4 H 0.9258 0.7846 -0.1724 0.038 Uiso 1 1 calc R
C5 C 0.8494(3) 0.9294(3) -0.09405(14) 0.0251(6) Uani 1 1 d .
H5 H 0.8609 1.0302 -0.1180 0.030 Uiso 1 1 calc R
C6 C 0.7936(3) 0.9284(3) -0.02516(14) 0.0216(5) Uani 1 1 d .
C7 C 0.7514(3) 1.0899(3) 0.00681(15) 0.0254(6) Uani 1 1 d .
C8 C 0.6766(3) 1.0936(3) 0.07741(14) 0.0216(5) Uani 1 1 d .
C9 C 0.6192(3) 1.2464(3) 0.09817(15) 0.0244(6) Uani 1 1 d .
H9 H 0.6300 1.3387 0.0687 0.029 Uiso 1 1 calc R
C10 C 0.5471(3) 1.2624(3) 0.16152(15) 0.0263(6) Uani 1 1 d .
H10 H 0.5102 1.3650 0.1748 0.032 Uiso 1 1 calc R
C11 C 0.5298(3) 1.1250(3) 0.20541(14) 0.0251(6) Uani 1 1 d .
H11 H 0.4793 1.1367 0.2477 0.030 Uiso 1 1 calc R
C12 C 0.5860(3) 0.9697(3) 0.18797(14) 0.0232(5) Uani 1 1 d .
C13 C 0.6594(3) 0.9557(3) 0.12279(14) 0.0218(5) Uani 1 1 d .
C14 C 0.5663(3) 0.8276(3) 0.23883(14) 0.0230(5) Uani 1 1 d .
C15 C 0.7102(3) 0.7809(3) 0.28536(15) 0.0260(6) Uani 1 1 d .
H15 H 0.8165 0.8406 0.2845 0.031 Uiso 1 1 calc R
C16 C 0.6996(3) 0.6488(3) 0.33264(15) 0.0256(6) Uani 1 1 d .
H16 H 0.7960 0.6200 0.3636 0.031 Uiso 1 1 calc R
C17 C 0.5388(3) 0.5609(3) 0.33203(14) 0.0225(5) Uani 1 1 d .
C18 C 0.3918(3) 0.6083(3) 0.28738(14) 0.0225(5) Uani 1 1 d .
C19 C 0.4059(3) 0.7422(3) 0.24053(14) 0.0239(5) Uani 1 1 d .
H19 H 0.3090 0.7740 0.2108 0.029 Uiso 1 1 calc R
C20 C 0.2491(3) 0.4896(3) 0.29947(14) 0.0225(5) Uani 1 1 d .
C21 C 0.0721(3) 0.4782(3) 0.27471(15) 0.0273(6) Uani 1 1 d .
H21 H 0.0248 0.5566 0.2431 0.033 Uiso 1 1 calc R
C22 C -0.0310(4) 0.3474(4) 0.29840(15) 0.0301(6) Uani 1 1 d .
H22 H -0.1486 0.3366 0.2816 0.036 Uiso 1 1 calc R
C23 C 0.0393(4) 0.2317(4) 0.34715(16) 0.0320(6) Uani 1 1 d .
H23 H -0.0330 0.1456 0.3625 0.038 Uiso 1 1 calc R
C24 C 0.2130(4) 0.2414(3) 0.37318(15) 0.0293(6) Uani 1 1 d .
H24 H 0.2587 0.1635 0.4055 0.035 Uiso 1 1 calc R
C25 C 0.3179(3) 0.3726(3) 0.34916(14) 0.0238(5) Uani 1 1 d .
C26 C 0.6067(3) 0.3339(3) 0.42197(14) 0.0251(6) Uani 1 1 d .
C27 C 0.6093(4) 0.1590(3) 0.41615(16) 0.0291(6) Uani 1 1 d .
H27 H 0.5378 0.0956 0.3783 0.035 Uiso 1 1 calc R
C28 C 0.7205(4) 0.0809(4) 0.46786(17) 0.0351(7) Uani 1 1 d .
H28 H 0.7219 -0.0357 0.4649 0.042 Uiso 1 1 calc R
C29 C 0.8290(4) 0.1750(4) 0.52368(17) 0.0373(7) Uani 1 1 d .
H29 H 0.9038 0.1221 0.5577 0.045 Uiso 1 1 calc R
C30 C 0.8252(4) 0.3480(4) 0.52838(16) 0.0334(7) Uani 1 1 d .
H30 H 0.8985 0.4115 0.5656 0.040 Uiso 1 1 calc R
C31 C 0.7139(3) 0.4280(4) 0.47856(15) 0.0285(6) Uani 1 1 d .
H31 H 0.7107 0.5443 0.4829 0.034 Uiso 1 1 calc R

loop_
_atom_site_aniso_label
_atom_site_aniso_U_11
_atom_site_aniso_U_22
_atom_site_aniso_U_33
_atom_site_aniso_U_23
_atom_site_aniso_U_13
_atom_site_aniso_U_12
S1 0.0376(4) 0.0167(3) 0.0346(4) 0.0112(3) 0.0164(3) 0.0095(3)
O1 0.0648(15) 0.0158(9) 0.0701(16) 0.0008(10) 0.0436(13) -0.0032(10)
O2 0.0524(14) 0.0540(14) 0.0335(12) 0.0227(10) 0.0155(10) 0.0344(11)
O3 0.0559(14) 0.0207(9) 0.0364(12) 0.0102(9) 0.0180(10) 0.0055(9)
N1 0.0242(11) 0.0239(11) 0.0248(12) 0.0079(9) 0.0016(9) 0.0041(9)
C1 0.0231(13) 0.0204(12) 0.0279(14) 0.0044(11) 0.0078(11) 0.0030(10)
C2 0.0316(15) 0.0184(12) 0.0400(17) 0.0056(12) 0.0076(13) 0.0051(11)
C3 0.0363(16) 0.0274(14) 0.0360(17) -0.0008(12) 0.0080(13) 0.0097(12)
C4 0.0331(15) 0.0335(15) 0.0284(15) 0.0013(12) 0.0070(12) 0.0043(13)
C5 0.0243(13) 0.0238(13) 0.0268(14) 0.0035(11) 0.0029(11) 0.0007(11)
C6 0.0188(12) 0.0177(11) 0.0282(14) 0.0044(10) 0.0035(10) 0.0006(10)
C7 0.0277(14) 0.0174(12) 0.0309(15) 0.0048(11) 0.0041(11) 0.0017(11)
C8 0.0234(13) 0.0141(11) 0.0271(14) 0.0028(10) 0.0035(11) 0.0004(10)
C9 0.0241(13) 0.0162(11) 0.0321(15) 0.0075(11) 0.0027(11) -0.0005(10)
C10 0.0301(14) 0.0185(12) 0.0306(15) 0.0024(11) 0.0039(12) 0.0053(11)
C11 0.0294(14) 0.0241(13) 0.0214(13) 0.0018(10) 0.0027(11) 0.0024(11)
C12 0.0226(13) 0.0201(12) 0.0265(14) 0.0049(11) 0.0024(11) 0.0015(10)
C13 0.0219(13) 0.0158(11) 0.0283(14) 0.0042(10) 0.0038(11) 0.0041(10)
C14 0.0271(13) 0.0200(12) 0.0232(13) 0.0043(10) 0.0053(11) 0.0064(11)
C15 0.0269(14) 0.0248(13) 0.0266(14) 0.0048(11) 0.0057(11) 0.0010(11)
C16 0.0247(13) 0.0270(13) 0.0256(14) 0.0057(11) 0.0025(11) 0.0059(11)
C17 0.0265(13) 0.0218(12) 0.0204(13) 0.0043(10) 0.0041(11) 0.0066(11)
C18 0.0239(13) 0.0215(12) 0.0237(13) 0.0025(10) 0.0066(11) 0.0051(10)
C19 0.0246(13) 0.0241(12) 0.0239(13) 0.0057(11) 0.0027(11) 0.0073(11)
C20 0.0256(13) 0.0249(13) 0.0176(12) 0.0014(10) 0.0041(10) 0.0042(11)
C21 0.0286(14) 0.0291(14) 0.0252(14) 0.0029(11) 0.0042(11) 0.0071(12)
C22 0.0255(14) 0.0362(15) 0.0283(15) 0.0004(12) 0.0037(12) 0.0025(12)
C23 0.0319(15) 0.0296(14) 0.0348(16) 0.0059(12) 0.0091(13) -0.0033(12)
C24 0.0320(15) 0.0283(14) 0.0291(15) 0.0086(12) 0.0068(12) 0.0045(12)
C25 0.0242(13) 0.0247(13) 0.0242(13) 0.0046(11) 0.0066(11) 0.0050(11)
C26 0.0269(14) 0.0275(13) 0.0229(13) 0.0086(11) 0.0067(11) 0.0063(11)
C27 0.0329(15) 0.0283(14) 0.0275(14) 0.0067(12) 0.0061(12) 0.0060(12)
C28 0.0417(17) 0.0302(15) 0.0371(17) 0.0151(13) 0.0110(14) 0.0114(13)
C29 0.0337(16) 0.0465(18) 0.0333(16) 0.0181(14) 0.0011(13) 0.0141(14)
C30 0.0307(15) 0.0436(17) 0.0250(15) 0.0079(13) -0.0008(12) 0.0049(13)
C31 0.0309(15) 0.0294(14) 0.0270(14) 0.0054(12) 0.0068(12) 0.0064(12)

loop_
_atom_type_symbol
_atom_type_description
_atom_type_scat_dispersion_real
_atom_type_scat_dispersion_imag
_atom_type_scat_source
C C 0.0033 0.0016 'International Tables Vol C Tables 4.2.6.8 and 6.1.1.4'
H H 0.0000 0.0000 'International Tables Vol C Tables 4.2.6.8 and 6.1.1.4'
N N 0.0061 0.0033 'International Tables Vol C Tables 4.2.6.8 and 6.1.1.4'
O O 0.0106 0.0060 'International Tables Vol C Tables 4.2.6.8 and 6.1.1.4'
S S 0.1246 0.1234 'International Tables Vol C Tables 4.2.6.8 and 6.1.1.4'

loop_
_geom_angle_atom_site_label_1
_geom_angle_atom_site_label_2
_geom_angle_atom_site_label_3
_geom_angle
O1 S1 O2 118.18(14)
O1 S1 C1 108.14(13)
O1 S1 C13 109.00(12)
O2 S1 C1 106.82(12)
O2 S1 C13 108.44(13)
C1 S1 C13 105.55(12)
C17 N1 C26 125.8(2)
C25 N1 C17 108.0(2)
C25 N1 C26 126.1(2)
C2 C1 S1 115.4(2)
C2 C1 C6 121.3(2)
C6 C1 S1 123.2(2)
C3 C2 C1 119.3(2)
C2 C3 C4 120.2(3)
C5 C4 C3 120.2(3)
C4 C5 C6 120.6(2)
C1 C6 C5 118.3(2)
C1 C6 C7 123.4(2)
C5 C6 C7 118.3(2)
O3 C7 C6 119.9(2)
O3 C7 C8 119.6(2)
C6 C7 C8 120.5(2)
C9 C8 C7 116.5(2)
C9 C8 C13 118.6(2)
C13 C8 C7 124.9(2)
C10 C9 C8 121.0(2)
C9 C10 C11 119.7(2)
C10 C11 C12 121.9(2)
C11 C12 C13 117.5(2)
C11 C12 C14 119.0(2)
C13 C12 C14 123.5(2)
C8 C13 S1 121.0(2)
C8 C13 C12 121.2(2)
C12 C13 S1 117.85(18)
C15 C14 C12 119.9(2)
C19 C14 C12 120.4(2)
C19 C14 C15 119.7(2)
C16 C15 C14 122.2(2)
C15 C16 C17 117.4(2)
N1 C17 C18 109.2(2)
C16 C17 N1 129.4(2)
C16 C17 C18 121.3(2)
C17 C18 C20 106.7(2)
C19 C18 C17 120.1(2)
C19 C18 C20 133.1(2)
C14 C19 C18 119.2(2)
C21 C20 C18 133.3(2)
C21 C20 C25 119.9(2)
C25 C20 C18 106.7(2)
C22 C21 C20 118.5(3)
C21 C22 C23 120.8(3)
C24 C23 C22 121.9(3)
C23 C24 C25 117.6(3)
N1 C25 C20 109.4(2)
N1 C25 C24 129.3(2)
C24 C25 C20 121.3(2)
C27 C26 N1 119.7(2)
C31 C26 N1 120.1(2)
C31 C26 C27 120.2(2)
C28 C27 C26 119.0(3)
C29 C28 C27 120.8(3)
C30 C29 C28 119.4(3)
C29 C30 C31 120.9(3)
C30 C31 C26 119.7(3)

loop_
_geom_bond_atom_site_label_1
_geom_bond_atom_site_label_2
_geom_bond_distance
S1 O1 1.434(2)
S1 O2 1.437(2)
S1 C1 1.764(3)
S1 C13 1.768(2)
O3 C7 1.217(3)
N1 C17 1.403(3)
N1 C25 1.394(3)
N1 C26 1.428(3)
C1 C2 1.390(3)
C1 C6 1.392(3)
C2 C3 1.380(4)
C3 C4 1.391(4)
C4 C5 1.378(4)
C5 C6 1.398(4)
C6 C7 1.483(3)
C7 C8 1.501(4)
C8 C9 1.399(3)
C8 C13 1.406(3)
C9 C10 1.375(4)
C10 C11 1.385(4)
C11 C12 1.396(3)
C12 C13 1.410(4)
C12 C14 1.499(3)
C14 C15 1.401(4)
C14 C19 1.390(4)
C15 C16 1.387(3)
C16 C17 1.393(4)
C17 C18 1.406(4)
C18 C19 1.395(3)
C18 C20 1.453(4)
C20 C21 1.399(4)
C20 C25 1.409(3)
C21 C22 1.384(4)
C22 C23 1.396(4)
C23 C24 1.380(4)
C24 C25 1.397(4)
C26 C27 1.395(4)
C26 C31 1.390(4)
C27 C28 1.393(4)
C28 C29 1.385(4)
C29 C30 1.381(4)
C30 C31 1.381(4)

loop_
_geom_torsion_atom_site_label_1
_geom_torsion_atom_site_label_2
_geom_torsion_atom_site_label_3
_geom_torsion_atom_site_label_4
_geom_torsion
S1 C1 C2 C3 -175.2(2)
S1 C1 C6 C5 173.9(2)
S1 C1 C6 C7 -6.1(4)
O1 S1 C1 C2 -54.8(2)
O1 S1 C1 C6 129.2(2)
O1 S1 C13 C8 -126.0(2)
O1 S1 C13 C12 54.5(2)
O2 S1 C1 C2 73.4(2)
O2 S1 C1 C6 -102.6(2)
O2 S1 C13 C8 104.1(2)
O2 S1 C13 C12 -75.4(2)
O3 C7 C8 C9 6.9(4)
O3 C7 C8 C13 -173.8(3)
N1 C17 C18 C19 -175.3(2)
N1 C17 C18 C20 1.7(3)
N1 C26 C27 C28 179.8(2)
N1 C26 C31 C30 -178.6(2)
C1 S1 C13 C8 -10.1(2)
C1 S1 C13 C12 170.4(2)
C1 C2 C3 C4 0.9(4)
C1 C6 C7 O3 176.4(3)
C1 C6 C7 C8 -5.2(4)
C2 C1 C6 C5 -1.8(4)
C2 C1 C6 C7 178.1(2)
C2 C3 C4 C5 -1.7(4)
C3 C4 C5 C6 0.7(4)
C4 C5 C6 C1 1.0(4)
C4 C5 C6 C7 -178.9(2)
C5 C6 C7 O3 -3.6(4)
C5 C6 C7 C8 174.8(2)
C6 C1 C2 C3 0.8(4)
C6 C7 C8 C9 -171.6(2)
C6 C7 C8 C13 7.8(4)
C7 C8 C9 C10 179.3(2)
C7 C8 C13 S1 1.2(4)
C7 C8 C13 C12 -179.3(2)
C8 C9 C10 C11 -0.4(4)
C9 C8 C13 S1 -179.46(19)
C9 C8 C13 C12 0.0(4)
C9 C10 C11 C12 1.0(4)
C10 C11 C12 C13 -1.0(4)
C10 C11 C12 C14 178.8(2)
C11 C12 C13 S1 180.00(19)
C11 C12 C13 C8 0.5(4)
C11 C12 C14 C15 -105.1(3)
C11 C12 C14 C19 74.5(3)
C12 C14 C15 C16 -179.0(2)
C12 C14 C19 C18 178.8(2)
C13 S1 C1 C2 -171.3(2)
C13 S1 C1 C6 12.7(3)
C13 C8 C9 C10 -0.1(4)
C13 C12 C14 C15 74.6(3)
C13 C12 C14 C19 -105.8(3)
C14 C12 C13 S1 0.2(3)
C14 C12 C13 C8 -179.3(2)
C14 C15 C16 C17 0.6(4)
C15 C14 C19 C18 -1.6(4)
C15 C16 C17 N1 174.5(3)
C15 C16 C17 C18 -2.4(4)
C16 C17 C18 C19 2.2(4)
C16 C17 C18 C20 179.2(2)
C17 N1 C25 C20 -0.3(3)
C17 N1 C25 C24 -178.0(3)
C17 N1 C26 C27 -132.6(3)
C17 N1 C26 C31 47.1(4)
C17 C18 C19 C14 -0.1(4)
C17 C18 C20 C21 175.3(3)
C17 C18 C20 C25 -1.8(3)
C18 C20 C21 C22 -178.7(3)
C18 C20 C25 N1 1.3(3)
C18 C20 C25 C24 179.2(2)
C19 C14 C15 C16 1.4(4)
C19 C18 C20 C21 -8.3(5)
C19 C18 C20 C25 174.5(3)
C20 C18 C19 C14 -176.1(3)
C20 C21 C22 C23 1.4(4)
C21 C20 C25 N1 -176.3(2)
C21 C20 C25 C24 1.6(4)
C21 C22 C23 C24 -0.5(4)
C22 C23 C24 C25 0.2(4)
C23 C24 C25 N1 176.7(3)
C23 C24 C25 C20 -0.7(4)
C25 N1 C17 C16 -178.1(3)
C25 N1 C17 C18 -0.9(3)
C25 N1 C26 C27 51.7(4)
C25 N1 C26 C31 -128.6(3)
C25 C20 C21 C22 -1.9(4)
C26 N1 C17 C16 5.5(4)
C26 N1 C17 C18 -177.2(2)
C26 N1 C25 C20 176.0(2)
C26 N1 C25 C24 -1.6(4)
C26 C27 C28 C29 -1.0(4)
C27 C26 C31 C30 1.1(4)
C27 C28 C29 C30 0.7(4)
C28 C29 C30 C31 0.5(5)
C29 C30 C31 C26 -1.3(4)
C31 C26 C27 C28 0.1(4)
